data_4336567
loop_
_publ_author_name
'Volodymyr Smetana'
'Gordon J. Miller'
'John D. Corbett'

_publ_section_title
;
 Polyclusters and Substitution Effects in the Na-Au-Ga System: Remarkable
 Sodium Bonding Characteristics in Polar Intermetallics
;
_journal_name_full 'Inorganic Chemistry'
_journal_page_first 12502
_journal_page_last 12510
_journal_paper_doi 10.1021/ic401580y
_journal_volume 52
_journal_year 2013
_chemical_formula_sum 'Au4 Ga2 Na'
_chemical_formula_weight 950.30
_chemical_name_systematic
; 
 ? 
;
_space_group_IT_number 14
_symmetry_cell_setting monoclinic
_symmetry_space_group_name_Hall '-P 2ybc'
_symmetry_space_group_name_H-M 'P 1 21/c 1'
_atom_sites_solution_primary direct
_atom_sites_solution_secondary difmap
_audit_creation_method SHELXL-97
_cell_angle_alpha 90.00
_cell_angle_beta 116.15(3)
_cell_angle_gamma 90.00
_cell_formula_units_Z 4
_cell_length_a 8.2927(17)
_cell_length_b 7.3610(15)
_cell_length_c 9.2201(18)
_cell_measurement_reflns_used 8000
_cell_measurement_temperature 293(2)
_cell_measurement_theta_max 28.52
_cell_measurement_theta_min 1.55
_cell_volume 505.2(2)
_computing_structure_refinement 'SHELXL-97 (Sheldrick, 1997)'
_computing_structure_solution 'SHELXS-97 (Sheldrick, 1990)'
_diffrn_ambient_temperature 293(2)
_diffrn_measured_fraction_theta_full 0.998
_diffrn_measured_fraction_theta_max 0.998
_diffrn_measurement_device_type 'Bruker CCD'
_diffrn_measurement_method w-scan
_diffrn_radiation_monochromator graphite
_diffrn_radiation_source 'fine-focus sealed tube'
_diffrn_radiation_type MoK\a
_diffrn_radiation_wavelength 0.71073
_diffrn_reflns_av_R_equivalents 0.0621
_diffrn_reflns_av_sigmaI/netI 0.0447
_diffrn_reflns_limit_h_max 10
_diffrn_reflns_limit_h_min -10
_diffrn_reflns_limit_k_max 9
_diffrn_reflns_limit_k_min -9
_diffrn_reflns_limit_l_max 11
_diffrn_reflns_limit_l_min -11
_diffrn_reflns_number 6431
_diffrn_reflns_theta_full 27.58
_diffrn_reflns_theta_max 27.58
_diffrn_reflns_theta_min 2.74
_exptl_absorpt_coefficient_mu 126.139
_exptl_absorpt_correction_T_max 0.54
_exptl_absorpt_correction_T_min 0.37
_exptl_absorpt_correction_type numerical
_exptl_crystal_colour silver
_exptl_crystal_density_diffrn 12.494
_exptl_crystal_description 'irregular fragment'
_exptl_crystal_F_000 1556
_exptl_crystal_size_max 0.08
_exptl_crystal_size_mid 0.07
_exptl_crystal_size_min 0.07
_refine_diff_density_max 3.441
_refine_diff_density_min -3.074
_refine_diff_density_rms 0.666
_refine_ls_extinction_coef 0.00146(8)
_refine_ls_extinction_expression Fc^*^=kFc[1+0.001xFc^2^\l^3^/sin(2\q)]^-1/4^
_refine_ls_extinction_method SHELXL
_refine_ls_goodness_of_fit_ref 1.030
_refine_ls_matrix_type full
_refine_ls_number_parameters 65
_refine_ls_number_reflns 1167
_refine_ls_number_restraints 0
_refine_ls_restrained_S_all 1.030
_refine_ls_R_factor_all 0.0367
_refine_ls_R_factor_gt 0.0281
_refine_ls_shift/su_max 0.001
_refine_ls_shift/su_mean 0.000
_refine_ls_structure_factor_coef Fsqd
_refine_ls_weighting_details 'calc w=1/[\s^2^(Fo^2^)+(0.0260P)^2^+0.0000P] where P=(Fo^2^+2Fc^2^)/3'
_refine_ls_weighting_scheme calc
_refine_ls_wR_factor_gt 0.0582
_refine_ls_wR_factor_ref 0.0610
_reflns_number_gt 1000
_reflns_number_total 1167
_reflns_threshold_expression >2sigma(I)
_cod_data_source_file ic401580y_si_002_4.cif
_cod_data_source_block NaAu4Ga2
_cod_original_cell_volume 505.21(18)
_cod_database_code 4336567

loop_
_symmetry_equiv_pos_as_xyz
'x, y, z'
'-x, y+1/2, -z+1/2'
'-x, -y, -z'
'x, -y-1/2, z-1/2'

loop_
_atom_site_label
_atom_site_type_symbol
_atom_site_fract_x
_atom_site_fract_y
_atom_site_fract_z
_atom_site_U_iso_or_equiv
_atom_site_adp_type
_atom_site_occupancy
_atom_site_symmetry_multiplicity
_atom_site_calc_flag
Au1 Au 0.82322(7) 0.10332(8) 0.65587(7) 0.00743(16) Uani 1 1 d
Au2 Au 1.14499(7) 0.21589(8) 0.92129(7) 0.00529(16) Uani 1 1 d
Au3 Au 0.63365(8) 0.39607(8) 0.45333(7) 0.01180(17) Uani 1 1 d
Au4 Au 0.62911(8) -0.15420(8) 0.73400(7) 0.00768(16) Uani 1 1 d
Ga5 Ga 0.4833(2) 0.1754(2) 0.5850(2) 0.0079(4) Uani 1 1 d
Ga6 Ga 1.0033(2) -0.1314(2) 0.8877(2) 0.0057(3) Uani 1 1 d
Na1 Na 0.7890(8) 0.0449(9) 0.3248(8) 0.0129(14) Uani 1 1 d

loop_
_atom_site_aniso_label
_atom_site_aniso_U_11
_atom_site_aniso_U_22
_atom_site_aniso_U_33
_atom_site_aniso_U_23
_atom_site_aniso_U_13
_atom_site_aniso_U_12
Au1 0.0042(3) 0.0059(3) 0.0103(3) 0.0030(2) 0.0015(2) 0.0002(2)
Au2 0.0031(2) 0.0058(3) 0.0051(3) 0.0013(2) 0.0002(2) 0.0001(2)
Au3 0.0077(3) 0.0078(3) 0.0118(3) 0.0038(2) -0.0031(2) -0.0050(2)
Au4 0.0061(3) 0.0098(3) 0.0058(3) -0.0019(2) 0.0014(2) -0.0038(2)
Ga5 0.0051(7) 0.0125(9) 0.0066(9) 0.0012(7) 0.0028(7) 0.0024(7)
Ga6 0.0034(7) 0.0058(9) 0.0069(9) 0.0006(6) 0.0013(6) 0.0012(6)
Na1 0.010(3) 0.014(4) 0.017(4) -0.001(3) 0.008(3) -0.002(3)

loop_
_atom_type_symbol
_atom_type_description
_atom_type_scat_dispersion_real
_atom_type_scat_dispersion_imag
_atom_type_scat_source
Na Na 0.0362 0.0249 'International Tables Vol C Tables 4.2.6.8 and 6.1.1.4'
Ga Ga 0.2307 1.6083 'International Tables Vol C Tables 4.2.6.8 and 6.1.1.4'
Au Au -2.0133 8.8022 'International Tables Vol C Tables 4.2.6.8 and 6.1.1.4'

loop_
_geom_angle_atom_site_label_1
_geom_angle_atom_site_label_2
_geom_angle_atom_site_label_3
_geom_angle
_geom_angle_site_symmetry_1
_geom_angle_site_symmetry_3
Ga6 Au1 Ga6 118.01(4) 2_756 .
Ga6 Au1 Ga5 114.75(6) 2_756 .
Ga6 Au1 Ga5 119.41(6) . .
Ga6 Au1 Au4 172.12(5) 2_756 .
Ga6 Au1 Au4 61.93(4) . .
Ga5 Au1 Au4 61.71(4) . .
Ga6 Au1 Au3 60.20(4) 2_756 .
Ga6 Au1 Au3 169.64(5) . .
Ga5 Au1 Au3 57.61(5) . .
Au4 Au1 Au3 118.26(3) . .
Ga6 Au1 Au2 62.11(4) 2_756 .
Ga6 Au1 Au2 60.74(4) . .
Ga5 Au1 Au2 130.39(5) . .
Au4 Au1 Au2 114.07(3) . .
Au3 Au1 Au2 112.62(3) . .
Ga6 Au1 Na1 75.82(13) 2_756 .
Ga6 Au1 Na1 120.07(13) . .
Ga5 Au1 Na1 99.57(12) . .
Au4 Au1 Na1 111.33(12) . .
Au3 Au1 Na1 70.03(12) . .
Au2 Au1 Na1 123.83(12) . .
Ga6 Au1 Au2 125.30(5) 2_756 2_746
Ga6 Au1 Au2 59.25(4) . 2_746
Ga5 Au1 Au2 109.21(5) . 2_746
Au4 Au1 Au2 62.05(2) . 2_746
Au3 Au1 Au2 130.77(3) . 2_746
Au2 Au1 Au2 109.71(2) . 2_746
Na1 Au1 Au2 66.07(13) . 2_746
Ga6 Au1 Na1 67.88(12) 2_756 4_566
Ga6 Au1 Na1 106.53(13) . 4_566
Ga5 Au1 Na1 68.51(12) . 4_566
Au4 Au1 Na1 104.36(12) . 4_566
Au3 Au1 Na1 63.13(12) . 4_566
Au2 Au1 Na1 65.28(11) . 4_566
Na1 Au1 Na1 130.48(14) . 4_566
Au2 Au1 Na1 163.23(12) 2_746 4_566
Ga6 Au1 Na1 70.23(12) 2_756 3_756
Ga6 Au1 Na1 63.46(12) . 3_756
Ga5 Au1 Na1 167.63(12) . 3_756
Au4 Au1 Na1 114.78(11) . 3_756
Au3 Au1 Na1 121.86(12) . 3_756
Au2 Au1 Na1 61.94(11) . 3_756
Na1 Au1 Na1 70.11(19) . 3_756
Au2 Au1 Na1 60.89(11) 2_746 3_756
Na1 Au1 Na1 123.22(14) 4_566 3_756
Ga6 Au2 Ga5 112.28(6) 3_757 4_666
Ga6 Au2 Ga6 63.68(6) 3_757 .
Ga5 Au2 Ga6 129.09(5) 4_666 .
Ga6 Au2 Ga6 130.76(6) 3_757 2_756
Ga5 Au2 Ga6 109.77(6) 4_666 2_756
Ga6 Au2 Ga6 106.41(4) . 2_756
Ga6 Au2 Au1 88.22(4) 3_757 .
Ga5 Au2 Au1 159.22(5) 4_666 .
Ga6 Au2 Au1 56.14(4) . .
Ga6 Au2 Au1 54.10(4) 2_756 .
Ga6 Au2 Au3 86.65(4) 3_757 2_746
Ga5 Au2 Au3 72.12(5) 4_666 2_746
Ga6 Au2 Au3 57.17(4) . 2_746
Ga6 Au2 Au3 130.64(4) 2_756 2_746
Au1 Au2 Au3 107.27(3) . 2_746
Ga6 Au2 Au4 60.02(4) 3_757 3_757
Ga5 Au2 Au4 54.52(5) 4_666 3_757
Ga6 Au2 Au4 90.88(4) . 3_757
Ga6 Au2 Au4 162.38(4) 2_756 3_757
Au1 Au2 Au4 143.15(3) . 3_757
Au3 Au2 Au4 56.66(2) 2_746 3_757
Ga6 Au2 Au4 168.22(4) 3_757 2_756
Ga5 Au2 Au4 56.29(4) 4_666 2_756
Ga6 Au2 Au4 124.65(4) . 2_756
Ga6 Au2 Au4 57.79(4) 2_756 2_756
Au1 Au2 Au4 103.38(3) . 2_756
Au3 Au2 Au4 91.76(3) 2_746 2_756
Au4 Au2 Au4 109.59(3) 3_757 2_756
Ga6 Au2 Au1 120.22(4) 3_757 2_756
Ga5 Au2 Au1 70.42(4) 4_666 2_756
Ga6 Au2 Au1 158.99(4) . 2_756
Ga6 Au2 Au1 54.32(4) 2_756 2_756
Au1 Au2 Au1 102.85(2) . 2_756
Au3 Au2 Au1 140.06(3) 2_746 2_756
Au4 Au2 Au1 109.04(2) 3_757 2_756
Au4 Au2 Au1 55.679(19) 2_756 2_756
Ga6 Au2 Na1 127.60(12) 3_757 3_756
Ga5 Au2 Na1 96.65(11) 4_666 3_756
Ga6 Au2 Na1 64.14(12) . 3_756
Ga6 Au2 Na1 69.77(12) 2_756 3_756
Au1 Au2 Na1 66.58(11) . 3_756
Au3 Au2 Na1 61.21(12) 2_746 3_756
Au4 Au2 Na1 116.70(12) 3_757 3_756
Au4 Au2 Na1 60.67(11) 2_756 3_756
Au1 Au2 Na1 110.15(12) 2_756 3_756
Ga6 Au2 Na1 70.78(12) 3_757 4_566
Ga5 Au2 Na1 127.20(12) 4_666 4_566
Ga6 Au2 Na1 100.50(12) . 4_566
Ga6 Au2 Na1 63.80(12) 2_756 4_566
Au1 Au2 Na1 61.32(12) . 4_566
Au3 Au2 Na1 154.33(12) 2_746 4_566
Au4 Au2 Na1 117.17(12) 3_757 4_566
Au4 Au2 Na1 112.83(12) 2_756 4_566
Au1 Au2 Na1 64.90(11) 2_756 4_566
Na1 Au2 Na1 123.85(8) 3_756 4_566
Ga6 Au2 Na1 70.90(12) 3_757 2_756
Ga5 Au2 Na1 64.20(11) 4_666 2_756
Ga6 Au2 Na1 134.23(12) . 2_756
Ga6 Au2 Na1 107.10(12) 2_756 2_756
Au1 Au2 Na1 129.54(11) . 2_756
Au3 Au2 Na1 116.33(12) 2_746 2_756
Au4 Au2 Na1 60.55(11) 3_757 2_756
Au4 Au2 Na1 99.55(11) 2_756 2_756
Au1 Au2 Na1 56.84(12) 2_756 2_756
Na1 Au2 Na1 158.95(19) 3_756 2_756
Na1 Au2 Na1 68.43(18) 4_566 2_756
Ga5 Au3 Ga6 109.95(6) . 2_756
Ga5 Au3 Au4 59.23(4) . 3_656
Ga6 Au3 Au4 132.34(5) 2_756 3_656
Ga5 Au3 Au4 154.27(4) . 4_565
Ga6 Au3 Au4 95.78(5) 2_756 4_565
Au4 Au3 Au4 103.52(3) 3_656 4_565
Ga5 Au3 Au1 57.79(4) . .
Ga6 Au3 Au1 54.94(4) 2_756 .
Au4 Au3 Au1 88.71(4) 3_656 .
Au4 Au3 Au1 146.17(3) 4_565 .
Ga5 Au3 Au2 131.31(5) . 2_756
Ga6 Au3 Au2 59.17(4) 2_756 2_756
Au4 Au3 Au2 164.49(3) 3_656 2_756
Au4 Au3 Au2 62.27(3) 4_565 2_756
Au1 Au3 Au2 106.60(4) . 2_756
Ga5 Au3 Ga5 110.78(5) . 4_565
Ga6 Au3 Ga5 113.18(6) 2_756 4_565
Au4 Au3 Ga5 51.60(4) 3_656 4_565
Au4 Au3 Ga5 56.38(4) 4_565 4_565
Au1 Au3 Ga5 115.55(4) . 4_565
Au2 Au3 Ga5 116.94(4) 2_756 4_565
Ga5 Au3 Au3 68.76(5) . 3_666
Ga6 Au3 Au3 130.04(5) 2_756 3_666
Au4 Au3 Au3 91.62(3) 3_656 3_666
Au4 Au3 Au3 94.75(3) 4_565 3_666
Au1 Au3 Au3 116.62(4) . 3_666
Au2 Au3 Au3 83.87(3) 2_756 3_666
Ga5 Au3 Au3 113.24(5) 4_565 3_666
Ga5 Au3 Na1 68.35(12) . 4_566
Ga6 Au3 Na1 66.00(12) 2_756 4_566
Au4 Au3 Na1 127.57(12) 3_656 4_566
Au4 Au3 Na1 125.08(12) 4_565 4_566
Au1 Au3 Na1 62.63(12) . 4_566
Au2 Au3 Na1 64.21(12) 2_756 4_566
Ga5 Au3 Na1 178.18(12) 4_565 4_566
Au3 Au3 Na1 68.08(11) 3_666 4_566
Ga5 Au3 Na1 91.22(12) . .
Ga6 Au3 Na1 67.88(11) 2_756 .
Au4 Au3 Na1 66.31(11) 3_656 .
Au4 Au3 Na1 98.97(11) 4_565 .
Au1 Au3 Na1 56.95(11) . .
Au2 Au3 Na1 119.78(11) 2_756 .
Ga5 Au3 Na1 60.72(12) 4_565 .
Au3 Au3 Na1 156.17(11) 3_666 .
Na1 Au3 Na1 117.55(16) 4_566 .
Ga5 Au3 Na1 90.35(11) . 2_655
Ga6 Au3 Na1 159.69(11) 2_756 2_655
Au4 Au3 Na1 58.70(11) 3_656 2_655
Au4 Au3 Na1 63.92(11) 4_565 2_655
Au1 Au3 Na1 144.18(11) . 2_655
Au2 Au3 Na1 107.06(11) 2_756 2_655
Ga5 Au3 Na1 57.27(11) 4_565 2_655
Au3 Au3 Na1 55.98(11) 3_666 2_655
Na1 Au3 Na1 124.07(11) 4_566 2_655
Na1 Au3 Na1 113.80(11) . 2_655
Ga5 Au4 Ga5 129.54(5) 2_646 3_656
Ga5 Au4 Au3 71.23(5) 2_646 3_656
Ga5 Au4 Au3 58.38(5) 3_656 3_656
Ga5 Au4 Au3 75.65(5) 2_646 4_566
Ga5 Au4 Au3 137.05(5) 3_656 4_566
Au3 Au4 Au3 130.95(3) 3_656 4_566
Ga5 Au4 Au1 156.76(5) 2_646 .
Ga5 Au4 Au1 73.45(5) 3_656 .
Au3 Au4 Au1 131.83(3) 3_656 .
Au3 Au4 Au1 84.15(3) 4_566 .
Ga5 Au4 Ga5 122.84(4) 2_646 .
Ga5 Au4 Ga5 69.08(6) 3_656 .
Au3 Au4 Ga5 101.66(5) 3_656 .
Au3 Au4 Ga5 67.98(4) 4_566 .
Au1 Au4 Ga5 56.89(4) . .
Ga5 Au4 Ga6 109.90(6) 2_646 .
Ga5 Au4 Ga6 109.45(6) 3_656 .
Au3 Au4 Ga6 138.82(5) 3_656 .
Au3 Au4 Ga6 86.20(5) 4_566 .
Au1 Au4 Ga6 56.58(4) . .
Ga5 Au4 Ga6 109.97(5) . .
Ga5 Au4 Au2 57.37(4) 2_646 3_757
Ga5 Au4 Au2 158.87(4) 3_656 3_757
Au3 Au4 Au2 122.11(3) 3_656 3_757
Au3 Au4 Au2 61.07(2) 4_566 3_757
Au1 Au4 Au2 102.75(3) . 3_757
Ga5 Au4 Au2 126.95(4) . 3_757
Ga6 Au4 Au2 54.68(5) . 3_757
Ga5 Au4 Au2 129.94(5) 2_646 2_746
Ga5 Au4 Au2 55.86(4) 3_656 2_746
Au3 Au4 Au2 88.99(3) 3_656 2_746
Au3 Au4 Au2 139.95(3) 4_566 2_746
Au1 Au4 Au2 62.27(2) . 2_746
Ga5 Au4 Au2 105.73(4) . 2_746
Ga6 Au4 Au2 57.87(4) . 2_746
Au2 Au4 Au2 103.62(3) 3_757 2_746
Ga5 Au4 Na1 66.98(12) 2_646 4_556
Ga5 Au4 Na1 98.18(13) 3_656 4_556
Au3 Au4 Na1 72.41(12) 3_656 4_556
Au3 Au4 Na1 124.75(12) 4_566 4_556
Au1 Au4 Na1 118.13(11) . 4_556
Ga5 Au4 Na1 166.99(12) . 4_556
Ga6 Au4 Na1 70.95(12) . 4_556
Au2 Au4 Na1 64.74(12) 3_757 4_556
Au2 Au4 Na1 63.23(11) 2_746 4_556
Ga5 Au4 Na1 65.03(12) 2_646 3_656
Ga5 Au4 Na1 90.11(12) 3_656 3_656
Au3 Au4 Na1 65.10(11) 3_656 3_656
Au3 Au4 Na1 68.52(11) 4_566 3_656
Au1 Au4 Na1 117.96(11) . 3_656
Ga5 Au4 Na1 61.30(11) . 3_656
Ga6 Au4 Na1 154.72(12) . 3_656
Au2 Au4 Na1 109.45(12) 3_757 3_656
Au2 Au4 Na1 145.41(11) 2_746 3_656
Na1 Au4 Na1 123.33(16) 4_556 3_656
Au4 Ga5 Au3 112.18(7) 2_656 .
Au4 Ga5 Au1 126.05(7) 2_656 .
Au3 Ga5 Au1 64.61(4) . .
Au4 Ga5 Au2 68.12(5) 2_656 4_465
Au3 Ga5 Au2 98.48(6) . 4_465
Au1 Ga5 Au2 160.40(8) . 4_465
Au4 Ga5 Au4 133.92(7) 2_656 3_656
Au3 Ga5 Au4 62.40(5) . 3_656
Au1 Ga5 Au4 94.40(7) . 3_656
Au2 Ga5 Au4 67.85(5) 4_465 3_656
Au4 Ga5 Au4 107.92(6) 2_656 .
Au3 Ga5 Au4 124.79(6) . .
Au1 Ga5 Au4 61.40(4) . .
Au2 Ga5 Au4 131.47(7) 4_465 .
Au4 Ga5 Au4 110.92(6) 3_656 .
Au4 Ga5 Au3 57.16(4) 2_656 4_566
Au3 Ga5 Au3 124.26(6) . 4_566
Au1 Ga5 Au3 79.97(5) . 4_566
Au2 Ga5 Au3 119.16(7) 4_465 4_566
Au4 Ga5 Au3 166.52(7) 3_656 4_566
Au4 Ga5 Au3 55.63(4) . 4_566
Au4 Ga5 Na1 64.88(12) 2_656 3_656
Au3 Ga5 Na1 165.31(13) . 3_656
Au1 Ga5 Na1 129.42(13) . 3_656
Au2 Ga5 Na1 66.90(12) 4_465 3_656
Au4 Ga5 Na1 108.40(13) 3_656 3_656
Au4 Ga5 Na1 68.31(12) . 3_656
Au3 Ga5 Na1 67.40(12) 4_566 3_656
Au4 Ga5 Na1 69.35(12) 2_656 4_566
Au3 Ga5 Na1 62.63(12) . 4_566
Au1 Ga5 Na1 62.25(11) . 4_566
Au2 Ga5 Na1 120.42(13) 4_465 4_566
Au4 Ga5 Na1 125.02(13) 3_656 4_566
Au4 Ga5 Na1 100.19(12) . 4_566
Au3 Ga5 Na1 63.10(12) 4_566 4_566
Na1 Ga5 Na1 125.16(10) 3_656 4_566
Au1 Ga6 Au2 112.68(6) 2_746 3_757
Au1 Ga6 Au1 121.93(7) 2_746 .
Au2 Ga6 Au1 115.63(6) 3_757 .
Au1 Ga6 Au3 64.86(4) 2_746 2_746
Au2 Ga6 Au3 113.00(6) 3_757 2_746
Au1 Ga6 Au3 119.06(7) . 2_746
Au1 Ga6 Au2 118.75(6) 2_746 .
Au2 Ga6 Au2 116.32(6) 3_757 .
Au1 Ga6 Au2 63.12(5) . .
Au3 Ga6 Au2 63.67(4) 2_746 .
Au1 Ga6 Au4 116.77(6) 2_746 .
Au2 Ga6 Au4 65.30(5) 3_757 .
Au1 Ga6 Au4 61.49(4) . .
Au3 Ga6 Au4 177.90(7) 2_746 .
Au2 Ga6 Au4 115.70(6) . .
Au1 Ga6 Au2 63.79(5) 2_746 2_746
Au2 Ga6 Au2 117.54(6) 3_757 2_746
Au1 Ga6 Au2 66.43(5) . 2_746
Au3 Ga6 Au2 117.77(7) 2_746 2_746
Au2 Ga6 Au2 117.35(6) . 2_746
Au4 Ga6 Au2 64.33(5) . 2_746
Au1 Ga6 Ga6 145.40(9) 2_746 3_757
Au2 Ga6 Ga6 60.62(6) 3_757 3_757
Au1 Ga6 Ga6 87.66(8) . 3_757
Au3 Ga6 Ga6 85.92(7) 2_746 3_757
Au2 Ga6 Ga6 55.70(6) . 3_757
Au4 Ga6 Ga6 92.09(8) . 3_757
Au2 Ga6 Ga6 150.79(9) 2_746 3_757
Au1 Ga6 Na1 64.11(12) 2_746 3_756
Au2 Ga6 Na1 175.50(13) 3_757 3_756
Au1 Ga6 Na1 68.80(12) . 3_756
Au3 Ga6 Na1 63.02(12) 2_746 3_756
Au2 Ga6 Na1 64.40(12) . 3_756
Au4 Ga6 Na1 118.73(13) . 3_756
Au2 Ga6 Na1 64.44(12) 2_746 3_756
Ga6 Ga6 Na1 119.92(14) 3_757 3_756
Au1 Ga6 Na1 57.53(11) 2_746 2_746
Au2 Ga6 Na1 62.56(11) 3_757 2_746
Au1 Ga6 Na1 175.97(12) . 2_746
Au3 Ga6 Na1 64.69(11) 2_746 2_746
Au2 Ga6 Na1 120.85(12) . 2_746
Au4 Ga6 Na1 114.82(11) . 2_746
Au2 Ga6 Na1 110.85(12) 2_746 2_746
Ga6 Ga6 Na1 94.23(13) 3_757 2_746
Na1 Ga6 Na1 113.08(17) 3_756 2_746
Au1 Ga6 Na1 65.36(11) 2_746 4_556
Au2 Ga6 Na1 62.90(11) 3_757 4_556
Au1 Ga6 Na1 112.11(12) . 4_556
Au3 Ga6 Na1 121.62(11) 2_746 4_556
Au2 Ga6 Na1 174.70(12) . 4_556
Au4 Ga6 Na1 59.03(11) . 4_556
Au2 Ga6 Na1 60.65(11) 2_746 4_556
Ga6 Ga6 Na1 123.24(14) 3_757 4_556
Na1 Ga6 Na1 116.82(16) 3_756 4_556
Na1 Ga6 Na1 63.89(18) 2_746 4_556
Au1 Na1 Au1 114.0(2) . 4_565
Au1 Na1 Au3 156.4(2) . 4_565
Au1 Na1 Au3 54.23(11) 4_565 4_565
Au1 Na1 Au4 104.22(19) . 4
Au1 Na1 Au4 139.2(2) 4_565 4
Au3 Na1 Au4 85.00(16) 4_565 4
Au1 Na1 Ga5 63.98(13) . 3_656
Au1 Na1 Ga5 142.4(2) 4_565 3_656
Au3 Na1 Ga5 111.25(19) 4_565 3_656
Au4 Na1 Ga5 48.14(10) 4 3_656
Au1 Na1 Ga6 140.3(2) . 3_756
Au1 Na1 Ga6 48.01(10) 4_565 3_756
Au3 Na1 Ga6 50.98(11) 4_565 3_756
Au4 Na1 Ga6 107.44(19) 4 3_756
Ga5 Na1 Ga6 154.4(2) 3_656 3_756
Au1 Na1 Au2 147.9(2) . 3_756
Au1 Na1 Au2 93.61(17) 4_565 3_756
Au3 Na1 Au2 54.59(11) 4_565 3_756
Au4 Na1 Au2 56.10(11) 4 3_756
Ga5 Na1 Au2 104.08(18) 3_656 3_756
Ga6 Na1 Au2 51.45(10) 3_756 3_756
Au1 Na1 Au2 88.62(17) . 4_565
Au1 Na1 Au2 53.40(10) 4_565 4_565
Au3 Na1 Au2 96.47(17) 4_565 4_565
Au4 Na1 Au2 144.1(2) 4 4_565
Ga5 Na1 Au2 151.8(2) 3_656 4_565
Ga6 Na1 Au2 51.76(10) 3_756 4_565
Au2 Na1 Au2 95.86(16) 3_756 4_565
Au1 Na1 Au2 57.09(12) . 2_746
Au1 Na1 Au2 164.4(2) 4_565 2_746
Au3 Na1 Au2 139.0(2) 4_565 2_746
Au4 Na1 Au2 54.71(11) 4 2_746
Ga5 Na1 Au2 48.89(10) 3_656 2_746
Ga6 Na1 Au2 128.8(2) 3_756 2_746
Au2 Na1 Au2 92.10(17) 3_756 2_746
Au2 Na1 Au2 111.57(18) 4_565 2_746
Au1 Na1 Ga5 107.41(19) . 4_565
Au1 Na1 Ga5 49.23(10) 4_565 4_565
Au3 Na1 Ga5 49.02(10) 4_565 4_565
Au4 Na1 Ga5 106.78(18) 4 4_565
Ga5 Na1 Ga5 94.01(15) 3_656 4_565
Ga6 Na1 Ga5 85.79(16) 3_756 4_565
Au2 Na1 Ga5 102.91(18) 3_756 4_565
Au2 Na1 Ga5 100.78(18) 4_565 4_565
Au2 Na1 Ga5 142.7(2) 2_746 4_565
Au1 Na1 Au1 109.89(19) . 3_756
Au1 Na1 Au1 90.03(15) 4_565 3_756
Au3 Na1 Au1 91.52(16) 4_565 3_756
Au4 Na1 Au1 89.92(16) 4 3_756
Ga5 Na1 Au1 127.0(2) 3_656 3_756
Ga6 Na1 Au1 47.74(9) 3_756 3_756
Au2 Na1 Au1 51.49(10) 3_756 3_756
Au2 Na1 Au1 54.22(10) 4_565 3_756
Au2 Na1 Au1 82.22(15) 2_746 3_756
Ga5 Na1 Au1 133.5(2) 4_565 3_756
Au1 Na1 Au3 53.02(11) . .
Au1 Na1 Au3 70.47(13) 4_565 .
Au3 Na1 Au3 104.23(18) 4_565 .
Au4 Na1 Au3 128.68(19) 4 .
Ga5 Na1 Au3 82.63(14) 3_656 .
Ga6 Na1 Au3 117.50(19) 3_756 .
Au2 Na1 Au3 158.8(2) 3_756 .
Au2 Na1 Au3 85.88(15) 4_565 .
Au2 Na1 Au3 106.93(18) 2_746 .
Ga5 Na1 Au3 56.19(11) 4_565 .
Au1 Na1 Au3 138.8(2) 3_756 .

loop_
_geom_bond_atom_site_label_1
_geom_bond_atom_site_label_2
_geom_bond_distance
_geom_bond_site_symmetry_2
Au1 Ga6 2.5599(18) 2_756
Au1 Ga6 2.6398(18) .
Au1 Ga5 2.6515(18) .
Au1 Au4 2.7795(9) .
Au1 Au3 2.8310(10) .
Au1 Au2 2.8354(14) .
Au1 Na1 2.970(6) .
Au1 Au2 2.9789(10) 2_746
Au1 Na1 3.098(6) 4_566
Au1 Na1 3.325(6) 3_756
Au2 Ga6 2.6290(19) 3_757
Au2 Ga5 2.6566(19) 4_666
Au2 Ga6 2.7732(18) .
Au2 Ga6 2.7932(19) 2_756
Au2 Au3 2.8945(10) 2_746
Au2 Au4 2.9272(13) 3_757
Au2 Au4 2.9729(10) 2_756
Au2 Au1 2.9789(10) 2_756
Au2 Na1 3.198(6) 3_756
Au2 Na1 3.208(6) 4_566
Au2 Na1 3.243(7) 2_756
Au3 Ga5 2.6462(19) .
Au3 Ga6 2.7136(19) 2_756
Au3 Au4 2.7538(11) 3_656
Au3 Au4 2.7630(9) 4_565
Au3 Au2 2.8945(10) 2_756
Au3 Ga5 3.103(2) 4_565
Au3 Au3 3.1107(14) 3_666
Au3 Na1 3.112(7) 4_566
Au3 Na1 3.331(6) .
Au3 Na1 3.484(6) 2_655
Au4 Ga5 2.5686(19) 2_646
Au4 Ga5 2.670(2) 3_656
Au4 Au3 2.7538(11) 3_656
Au4 Au3 2.7630(9) 4_566
Au4 Ga5 2.7876(19) .
Au4 Ga6 2.7909(19) .
Au4 Au2 2.9272(13) 3_757
Au4 Au2 2.9729(10) 2_746
Au4 Na1 3.123(6) 4_556
Au4 Na1 3.363(6) 3_656
Ga5 Au4 2.5686(19) 2_656
Ga5 Au2 2.6566(19) 4_465
Ga5 Au4 2.670(2) 3_656
Ga5 Au3 3.103(2) 4_566
Ga5 Na1 3.174(6) 3_656
Ga5 Na1 3.258(7) 4_566
Ga6 Au1 2.5599(17) 2_746
Ga6 Au2 2.6290(19) 3_757
Ga6 Au3 2.7136(19) 2_746
Ga6 Au2 2.7932(19) 2_746
Ga6 Ga6 2.852(3) 3_757
Ga6 Na1 3.191(6) 3_756
Ga6 Na1 3.413(7) 2_746
Ga6 Na1 3.443(7) 4_556
Na1 Au1 3.098(6) 4_565
Na1 Au3 3.112(7) 4_565
Na1 Au4 3.123(6) 4
Na1 Ga5 3.174(6) 3_656
Na1 Ga6 3.191(6) 3_756
Na1 Au2 3.198(6) 3_756
Na1 Au2 3.208(6) 4_565
Na1 Au2 3.243(6) 2_746
Na1 Ga5 3.258(7) 4_565
Na1 Au1 3.325(6) 3_756
